data_2015626
loop_
_publ_author_name
'Coyle, Joanne L.'
'Fuller, Anna'
'McKee, Vickie'
'Nelson, Jane'

_publ_section_title
;
 Comparison of copper imine and amine podates: geometric consequences
 of podand size and donor type
;
_journal_coeditor_code SQ3035
_journal_issue 10
_journal_name_full 'Acta Crystallographica Section C'
_journal_page_first m472
_journal_page_last m476
_journal_paper_doi 10.1107/S0108270106034524
_journal_volume 62
_journal_year 2006
_chemical_formula_iupac '[Cu (C30 H33 N7 O6)] Cl O4'
_chemical_formula_moiety 'C30 H33 Cu N7 O6 + , Cl O4 -'
_chemical_formula_sum 'C30 H33 Cl Cu N7 O10'
_chemical_formula_weight 750.62
_chemical_name_systematic
;
[tris(2-nitrobenzylideneaminopropyl)amine-\k^4^N]copper(I) perchlorate
;
_space_group_IT_number 14
_symmetry_cell_setting monoclinic
_symmetry_space_group_name_Hall '-P 2ybc'
_symmetry_space_group_name_H-M 'P 1 21/c 1'
_atom_sites_solution_hydrogens geom
_atom_sites_solution_primary direct
_atom_sites_solution_secondary difmap
_audit_creation_method SHELXL97
_cell_angle_alpha 90.00
_cell_angle_beta 104.0440(10)
_cell_angle_gamma 90.00
_cell_formula_units_Z 4
_cell_length_a 9.5361(7)
_cell_length_b 18.6870(13)
_cell_length_c 19.2367(13)
_cell_measurement_reflns_used 9345
_cell_measurement_temperature 150(2)
_cell_measurement_theta_max 27.58
_cell_measurement_theta_min 2.18
_cell_volume 3325.5(4)
_computing_cell_refinement SMART
_computing_data_collection 'SMART (Bruker, 1998)'
_computing_data_reduction 'SAINT (Bruker, 1998)'
_computing_molecular_graphics 'SHELXTL (Sheldrick, 2001)'
_computing_publication_material SHELXTL
_computing_structure_refinement 'SHELXL97 (Sheldrick, 1997)'
_computing_structure_solution 'SHELXS97 (Sheldrick, 1997)'
_diffrn_ambient_temperature 150(2)
_diffrn_measured_fraction_theta_full 1.000
_diffrn_measured_fraction_theta_max 0.913
_diffrn_measurement_device_type 'Bruker SMART 1000 CCD area-detector'
_diffrn_measurement_method '\f and \w'
_diffrn_radiation_monochromator graphite
_diffrn_radiation_source 'normal-focus sealed tube'
_diffrn_radiation_type MoK\a
_diffrn_radiation_wavelength 0.71073
_diffrn_reflns_av_R_equivalents 0.0275
_diffrn_reflns_av_sigmaI/netI 0.0297
_diffrn_reflns_limit_h_max 12
_diffrn_reflns_limit_h_min -12
_diffrn_reflns_limit_k_max 23
_diffrn_reflns_limit_k_min -24
_diffrn_reflns_limit_l_max 24
_diffrn_reflns_limit_l_min -25
_diffrn_reflns_number 28475
_diffrn_reflns_theta_full 26.00
_diffrn_reflns_theta_max 28.78
_diffrn_reflns_theta_min 1.54
_diffrn_standards_decay_% 0
_diffrn_standards_number 0
_exptl_absorpt_coefficient_mu 0.804
_exptl_absorpt_correction_T_max 0.9027
_exptl_absorpt_correction_T_min 0.7037
_exptl_absorpt_correction_type multi-scan
_exptl_absorpt_process_details '(SADABS; Sheldrick, 2003)'
_exptl_crystal_colour red
_exptl_crystal_density_diffrn 1.499
_exptl_crystal_density_method 'not measured'
_exptl_crystal_description lath
_exptl_crystal_F_000 1552
_exptl_crystal_size_max 0.47
_exptl_crystal_size_mid 0.17
_exptl_crystal_size_min 0.13
_refine_diff_density_max 0.498
_refine_diff_density_min -0.327
_refine_ls_extinction_method none
_refine_ls_goodness_of_fit_ref 0.995
_refine_ls_hydrogen_treatment constr
_refine_ls_matrix_type full
_refine_ls_number_parameters 455
_refine_ls_number_reflns 7892
_refine_ls_number_restraints 62
_refine_ls_restrained_S_all 0.997
_refine_ls_R_factor_all 0.0632
_refine_ls_R_factor_gt 0.0395
_refine_ls_shift/su_max 0.001
_refine_ls_shift/su_mean 0.000
_refine_ls_structure_factor_coef Fsqd
_refine_ls_weighting_details 'calc w = 1/[\s^2^(Fo^2^)+(0.0534P)^2^+2.0893P] where P=(Fo^2^+2Fc^2^)/3'
_refine_ls_weighting_scheme calc
_refine_ls_wR_factor_gt 0.0965
_refine_ls_wR_factor_ref 0.1115
_reflns_number_gt 5773
_reflns_number_total 7892
_reflns_threshold_expression I>2\s(I)
_cod_data_source_file sq3035.cif
_cod_data_source_block VI
_cod_depositor_comments
;
The following automatic conversions were performed:
'_symmetry_cell_setting' value 'Monoclinic' changed to 'monoclinic'
according to '/home/saulius/struct/CIF-dictionaries/cif_core.dic'
dictionary named 'cif_core.dic' version 2.4.1 from 2010-06-29.

Automatic conversion script
Id: cif_fix_enum 1527 2010-12-29 10:47:43Z saulius 

The following automatic conversions were performed:

'_symmetry_cell_setting' value 'Monoclinic' changed to 'monoclinic'
according to /home/saulius/struct/CIF-dictionaries/cif_core.dic
dictionary named 'cif_core.dic' version 2.4.1 from 2010-06-29.

Automatic conversion script
Id: cif_fix_values 1715 2011-07-08 13:25:40Z adriana 
;
_cod_original_sg_symbol_H-M P21/c
_cod_database_code 2015626
_cod_database_fobs_code 2015626

loop_
_symmetry_equiv_pos_as_xyz
'x, y, z'
'-x, y+1/2, -z+1/2'
'-x, -y, -z'
'x, -y-1/2, z-1/2'

loop_
_atom_site_type_symbol
_atom_site_label
_atom_site_fract_x
_atom_site_fract_y
_atom_site_fract_z
_atom_site_U_iso_or_equiv
_atom_site_adp_type
_atom_site_calc_flag
_atom_site_refinement_flags
_atom_site_occupancy
_atom_site_disorder_assembly
_atom_site_disorder_group
Cu Cu1 0.02157(3) 0.223560(14) 0.910299(13) 0.02903(9) Uani d . 1 . .
N N1 -0.1161(2) 0.15678(11) 0.96041(10) 0.0389(5) Uani d . 1 . .
C C11 -0.0686(3) 0.16289(17) 1.03977(13) 0.0497(7) Uani d . 1 . .
H H11A -0.1262 0.1288 1.0609 0.060 Uiso calc R 1 . .
H H11B -0.0923 0.2117 1.0535 0.060 Uiso calc R 1 . .
C C12 0.0901(3) 0.14910(16) 1.07336(13) 0.0505(7) Uani d . 1 . .
H H12A 0.1150 0.1011 1.0581 0.061 Uiso calc R 1 . .
H H12B 0.1042 0.1479 1.1261 0.061 Uiso calc R 1 . .
C C13 0.1955(3) 0.20316(15) 1.05538(12) 0.0429(6) Uani d . 1 . .
H H13A 0.1628 0.2522 1.0630 0.051 Uiso calc R 1 . .
H H13B 0.2921 0.1960 1.0880 0.051 Uiso calc R 1 . .
N N11 0.2066(2) 0.19578(10) 0.98013(10) 0.0326(4) Uani d . 1 . .
C C14 0.3129(2) 0.15948(12) 0.97089(13) 0.0369(5) Uani d . 1 . .
H H14 0.3767 0.1385 1.0114 0.044 Uiso calc R 1 . .
C C15 0.3412(2) 0.14859(13) 0.89963(13) 0.0372(5) Uani d . 1 . .
C C16 0.3357(3) 0.20614(14) 0.85352(14) 0.0424(6) Uani d . 1 . .
H H16 0.3070 0.2518 0.8669 0.051 Uiso calc R 1 . .
C C17 0.3713(3) 0.19835(19) 0.78834(16) 0.0623(9) Uani d . 1 . .
H H17 0.3652 0.2381 0.7570 0.075 Uiso calc R 1 . .
C C18 0.4155(3) 0.1325(2) 0.7690(2) 0.0759(12) Uani d . 1 . .
H H18 0.4406 0.1274 0.7243 0.091 Uiso calc R 1 . .
C C19 0.4238(3) 0.0745(2) 0.8136(2) 0.0693(10) Uani d . 1 . .
H H19 0.4548 0.0293 0.8003 0.083 Uiso calc R 1 . .
C C20 0.3865(3) 0.08298(15) 0.87755(16) 0.0502(7) Uani d . 1 . .
N N12 0.3846(3) 0.01910(13) 0.92271(16) 0.0681(8) Uani d . 1 . .
O O11 0.2900(3) 0.01515(13) 0.95421(15) 0.0798(8) Uani d . 1 . .
O O12 0.4765(3) -0.02615(13) 0.92152(15) 0.1085(11) Uani d . 1 . .
C C21 -0.2703(3) 0.17882(16) 0.93795(15) 0.0492(6) Uani d . 1 . .
H H21A -0.3246 0.1526 0.9678 0.059 Uiso calc R 1 . .
H H21B -0.3092 0.1636 0.8877 0.059 Uiso calc R 1 . .
C C22 -0.2999(3) 0.25835(16) 0.94312(15) 0.0478(6) Uani d . 1 . .
H H22A -0.4059 0.2656 0.9325 0.057 Uiso calc R 1 . .
H H22B -0.2591 0.2740 0.9931 0.057 Uiso calc R 1 . .
C C23 -0.2391(3) 0.30596(15) 0.89354(13) 0.0437(6) Uani d . 1 . .
H H23A -0.2592 0.2842 0.8452 0.052 Uiso calc R 1 . .
H H23B -0.2872 0.3533 0.8894 0.052 Uiso calc R 1 . .
N N21 -0.0814(2) 0.31535(10) 0.92116(9) 0.0331(4) Uani d . 1 . .
C C24 -0.0449(3) 0.37267(13) 0.95633(12) 0.0398(5) Uani d . 1 . .
H H24 -0.1194 0.4050 0.9604 0.048 Uiso calc R 1 . .
C C25 0.1052(3) 0.39227(12) 0.99124(12) 0.0403(6) Uani d . 1 . .
C C26 0.2140(3) 0.38701(14) 0.95509(14) 0.0479(6) Uani d . 1 . .
H H26 0.1925 0.3673 0.9082 0.058 Uiso calc R 1 . .
C C27 0.3534(4) 0.40983(18) 0.98594(17) 0.0646(8) Uani d . 1 . .
H H27 0.4266 0.4047 0.9605 0.078 Uiso calc R 1 . .
C C28 0.3864(4) 0.43999(18) 1.05364(18) 0.0712(10) Uani d . 1 . .
H H28 0.4821 0.4556 1.0746 0.085 Uiso calc R 1 . .
C C29 0.2800(4) 0.44736(16) 1.09061(16) 0.0645(9) Uani d . 1 . .
H H29 0.3009 0.4691 1.1366 0.077 Uiso calc R 1 . .
C C30 0.1432(4) 0.42269(14) 1.05965(14) 0.0512(7) Uani d . 1 . .
N N22 0.0358(4) 0.42517(15) 1.10307(13) 0.0671(8) Uani d . 1 . .
O O21 -0.0603(3) 0.38050(14) 1.09181(12) 0.0779(7) Uani d . 1 . .
O O22 0.0495(4) 0.47159(16) 1.14926(13) 0.1033(10) Uani d . 1 . .
C C31 -0.1053(3) 0.08058(13) 0.93970(15) 0.0483(6) Uani d . 1 . .
H H31A -0.1750 0.0524 0.9592 0.058 Uiso calc R 1 . .
H H31B -0.0073 0.0631 0.9633 0.058 Uiso calc R 1 . .
C C32 -0.1328(3) 0.06489(13) 0.86035(14) 0.0456(6) Uani d . 1 . .
H H32A -0.2276 0.0855 0.8361 0.055 Uiso calc R 1 . .
H H32B -0.1397 0.0124 0.8536 0.055 Uiso calc R 1 . .
C C33 -0.0198(3) 0.09314(12) 0.82358(13) 0.0374(5) Uani d . 1 . .
H H33A 0.0777 0.0802 0.8524 0.045 Uiso calc R 1 . .
H H33B -0.0336 0.0703 0.7760 0.045 Uiso calc R 1 . .
N N31 -0.02942(19) 0.17141(9) 0.81474(9) 0.0300(4) Uani d . 1 . .
C C34 -0.0817(2) 0.19367(12) 0.75154(11) 0.0334(5) Uani d . 1 . .
H H34 -0.1073 0.1601 0.7134 0.040 Uiso calc R 1 . .
C C35 -0.1036(2) 0.27078(12) 0.73611(11) 0.0315(5) Uani d . 1 . .
C C36 0.0049(3) 0.31971(13) 0.76432(12) 0.0360(5) Uani d . 1 . .
H H36 0.0955 0.3026 0.7915 0.043 Uiso calc R 1 . .
C C37 -0.0154(3) 0.39285(14) 0.75396(12) 0.0406(5) Uani d . 1 . .
H H37 0.0608 0.4252 0.7736 0.049 Uiso calc R 1 . .
C C38 -0.1463(3) 0.41817(14) 0.71510(14) 0.0456(6) Uani d . 1 . .
H H38 -0.1622 0.4683 0.7100 0.055 Uiso calc R 1 . .
C C39 -0.2544(3) 0.37147(14) 0.68358(13) 0.0434(6) Uani d . 1 . .
H H39 -0.3435 0.3890 0.6551 0.052 Uiso calc R 1 . .
C C40 -0.2322(2) 0.29902(13) 0.69361(11) 0.0344(5) Uani d . 1 . .
N N32 -0.3508(2) 0.25103(13) 0.65973(12) 0.0447(5) Uani d . 1 . .
O O31 -0.3632(2) 0.19473(12) 0.68929(12) 0.0647(6) Uani d . 1 . .
O O32 -0.4299(2) 0.26989(12) 0.60247(12) 0.0665(6) Uani d . 1 . .
Cl Cl1 0.40434(14) 0.42079(12) 0.77914(7) 0.0409(4) Uani d PD 0.727(6) A 1
O O1 0.5533(2) 0.43696(13) 0.79311(13) 0.0719(6) Uani d PD 0.727(6) A 1
O O2 0.3833(3) 0.36790(12) 0.82863(13) 0.0839(8) Uani d PD 0.727(6) A 1
O O3 0.3536(6) 0.3974(3) 0.70869(18) 0.125(2) Uani d PD 0.727(6) A 1
O O4 0.3304(4) 0.4854(2) 0.7881(2) 0.0979(16) Uani d PD 0.727(6) A 1
O O1' 0.5533(2) 0.43696(13) 0.79311(13) 0.0719(6) Uani d PD 0.273(6) A 2
O O2' 0.3833(3) 0.36790(12) 0.82863(13) 0.0839(8) Uani d PD 0.273(6) A 2
Cl Cl1' 0.4221(3) 0.3989(2) 0.76720(19) 0.0342(8) Uiso d PD 0.273(6) A 2
O O3' 0.4398(9) 0.3488(4) 0.7175(4) 0.056(2) Uiso d PD 0.273(6) A 2
O O4' 0.3141(9) 0.4512(5) 0.7380(5) 0.068(3) Uiso d PD 0.273(6) A 2

loop_
_atom_site_aniso_label
_atom_site_aniso_U_11
_atom_site_aniso_U_22
_atom_site_aniso_U_33
_atom_site_aniso_U_12
_atom_site_aniso_U_13
_atom_site_aniso_U_23
Cu1 0.02987(14) 0.03104(14) 0.02508(13) -0.00160(11) 0.00455(10) 0.00186(10)
N1 0.0372(11) 0.0431(11) 0.0366(10) -0.0068(9) 0.0096(9) 0.0055(9)
C11 0.0507(15) 0.0668(18) 0.0345(13) -0.0101(13) 0.0159(11) 0.0105(12)
C12 0.0573(16) 0.0645(18) 0.0284(12) -0.0032(14) 0.0080(11) 0.0141(12)
C13 0.0427(13) 0.0570(16) 0.0248(11) -0.0017(11) 0.0001(10) 0.0034(10)
N11 0.0304(9) 0.0350(10) 0.0295(9) -0.0047(8) 0.0016(8) 0.0020(8)
C14 0.0298(11) 0.0356(12) 0.0396(12) -0.0057(9) -0.0030(9) 0.0033(10)
C15 0.0212(10) 0.0413(13) 0.0467(13) -0.0060(9) 0.0036(9) -0.0070(11)
C16 0.0332(12) 0.0487(14) 0.0476(14) -0.0106(11) 0.0144(11) -0.0060(11)
C17 0.0607(18) 0.079(2) 0.0553(17) -0.0341(16) 0.0297(15) -0.0147(16)
C18 0.061(2) 0.101(3) 0.080(2) -0.0427(19) 0.0445(18) -0.054(2)
C19 0.0364(15) 0.071(2) 0.103(3) -0.0168(14) 0.0221(16) -0.049(2)
C20 0.0291(12) 0.0470(15) 0.0686(18) -0.0063(11) 0.0005(12) -0.0233(14)
N12 0.0596(16) 0.0357(13) 0.082(2) 0.0038(12) -0.0350(15) -0.0195(13)
O11 0.0775(17) 0.0524(14) 0.0935(19) -0.0160(13) -0.0101(15) 0.0199(13)
O12 0.112(2) 0.0635(15) 0.109(2) 0.0413(15) -0.0540(17) -0.0451(15)
C21 0.0331(13) 0.0598(17) 0.0558(16) -0.0126(12) 0.0127(12) 0.0007(13)
C22 0.0302(12) 0.0634(18) 0.0508(15) -0.0018(12) 0.0118(11) -0.0059(13)
C23 0.0364(13) 0.0522(15) 0.0399(13) 0.0101(11) 0.0042(10) -0.0007(11)
N21 0.0370(10) 0.0360(10) 0.0259(9) 0.0033(8) 0.0071(8) 0.0018(8)
C24 0.0543(15) 0.0367(13) 0.0312(11) 0.0066(11) 0.0156(11) 0.0025(10)
C25 0.0626(16) 0.0282(11) 0.0293(11) -0.0064(11) 0.0096(11) -0.0014(9)
C26 0.0584(16) 0.0479(15) 0.0371(13) -0.0150(13) 0.0107(12) -0.0069(11)
C27 0.0641(19) 0.070(2) 0.0579(18) -0.0260(16) 0.0124(15) -0.0059(16)
C28 0.078(2) 0.066(2) 0.0579(19) -0.0324(18) -0.0064(17) -0.0040(16)
C29 0.097(3) 0.0477(17) 0.0400(15) -0.0187(17) -0.0008(16) -0.0052(13)
C30 0.082(2) 0.0358(13) 0.0342(13) -0.0058(13) 0.0113(13) -0.0034(11)
N22 0.110(2) 0.0592(16) 0.0355(12) 0.0014(16) 0.0247(14) -0.0087(12)
O21 0.115(2) 0.0789(17) 0.0520(13) -0.0152(15) 0.0436(13) -0.0069(12)
O22 0.158(3) 0.097(2) 0.0623(15) -0.0051(19) 0.0406(17) -0.0410(15)
C31 0.0553(16) 0.0373(13) 0.0528(15) -0.0116(12) 0.0143(13) 0.0115(12)
C32 0.0471(15) 0.0317(12) 0.0536(15) -0.0090(11) 0.0034(12) 0.0023(11)
C33 0.0414(13) 0.0274(11) 0.0388(12) 0.0011(10) 0.0007(10) -0.0035(9)
N31 0.0305(9) 0.0279(9) 0.0294(9) -0.0002(7) 0.0030(7) -0.0014(7)
C34 0.0357(12) 0.0370(12) 0.0265(10) 0.0011(10) 0.0056(9) -0.0043(9)
C35 0.0388(12) 0.0356(12) 0.0222(9) 0.0026(9) 0.0110(9) 0.0027(9)
C36 0.0405(13) 0.0381(12) 0.0281(11) 0.0028(10) 0.0058(9) 0.0028(9)
C37 0.0491(14) 0.0410(13) 0.0320(12) -0.0032(11) 0.0103(11) 0.0018(10)
C38 0.0580(16) 0.0373(13) 0.0416(13) 0.0044(12) 0.0124(12) 0.0084(11)
C39 0.0441(14) 0.0467(14) 0.0377(13) 0.0098(12) 0.0068(11) 0.0122(11)
C40 0.0361(12) 0.0430(13) 0.0247(10) -0.0007(10) 0.0085(9) 0.0047(9)
N32 0.0362(11) 0.0532(13) 0.0434(12) 0.0016(10) 0.0070(9) 0.0039(10)
O31 0.0543(12) 0.0640(13) 0.0710(14) -0.0212(10) 0.0059(10) 0.0180(11)
O32 0.0519(12) 0.0741(15) 0.0588(13) 0.0025(10) -0.0151(10) 0.0065(11)
Cl1 0.0379(5) 0.0469(8) 0.0359(5) -0.0129(5) 0.0050(4) 0.0023(5)
O1 0.0490(12) 0.0745(15) 0.0832(16) -0.0188(11) -0.0015(11) 0.0127(12)
O2 0.120(2) 0.0602(14) 0.0898(17) -0.0138(14) 0.0616(16) 0.0163(13)
O3 0.134(4) 0.174(5) 0.044(2) -0.029(4) -0.022(2) -0.034(2)
O4 0.101(3) 0.080(3) 0.110(3) 0.033(2) 0.019(2) 0.014(2)
O1' 0.0490(12) 0.0745(15) 0.0832(16) -0.0188(11) -0.0015(11) 0.0127(12)
O2' 0.120(2) 0.0602(14) 0.0898(17) -0.0138(14) 0.0616(16) 0.0163(13)

loop_
_atom_type_symbol
_atom_type_description
_atom_type_scat_dispersion_real
_atom_type_scat_dispersion_imag
_atom_type_scat_source
C C 0.0033 0.0016 'International Tables Vol C Tables 4.2.6.8 and 6.1.1.4'
H H 0.0000 0.0000 'International Tables Vol C Tables 4.2.6.8 and 6.1.1.4'
N N 0.0061 0.0033 'International Tables Vol C Tables 4.2.6.8 and 6.1.1.4'
O O 0.0106 0.0060 'International Tables Vol C Tables 4.2.6.8 and 6.1.1.4'
Cl Cl 0.1484 0.1585 'International Tables Vol C Tables 4.2.6.8 and 6.1.1.4'
Cu Cu 0.3201 1.2651 'International Tables Vol C Tables 4.2.6.8 and 6.1.1.4'

loop_
_geom_angle_atom_site_label_1
_geom_angle_atom_site_label_2
_geom_angle_atom_site_label_3
_geom_angle
_geom_angle_publ_flag
N21 Cu1 N11 121.49(8) y
N21 Cu1 N31 119.13(7) y
N11 Cu1 N31 117.34(7) y
N21 Cu1 N1 94.59(8) y
N11 Cu1 N1 94.67(7) y
N31 Cu1 N1 95.00(7) y
C11 N1 C21 108.1(2) ?
C11 N1 C31 108.9(2) ?
C21 N1 C31 108.3(2) ?
C11 N1 Cu1 109.95(15) ?
C21 N1 Cu1 111.68(15) ?
C31 N1 Cu1 109.79(15) ?
N1 C11 C12 116.6(2) ?
N1 C11 H11A 108.1 ?
C12 C11 H11A 108.1 ?
N1 C11 H11B 108.1 ?
C12 C11 H11B 108.1 ?
H11A C11 H11B 107.3 ?
C11 C12 C13 115.8(2) ?
C11 C12 H12A 108.3 ?
C13 C12 H12A 108.3 ?
C11 C12 H12B 108.3 ?
C13 C12 H12B 108.3 ?
H12A C12 H12B 107.4 ?
N11 C13 C12 111.6(2) ?
N11 C13 H13A 109.3 ?
C12 C13 H13A 109.3 ?
N11 C13 H13B 109.3 ?
C12 C13 H13B 109.3 ?
H13A C13 H13B 108.0 ?
C14 N11 C13 115.8(2) ?
C14 N11 Cu1 130.32(16) ?
C13 N11 Cu1 111.66(15) ?
N11 C14 C15 122.5(2) ?
N11 C14 H14 118.7 ?
C15 C14 H14 118.7 ?
C16 C15 C20 116.9(2) ?
C16 C15 C14 120.1(2) ?
C20 C15 C14 122.9(2) ?
C17 C16 C15 121.2(3) ?
C17 C16 H16 119.4 ?
C15 C16 H16 119.4 ?
C18 C17 C16 119.8(3) ?
C18 C17 H17 120.1 ?
C16 C17 H17 120.1 ?
C17 C18 C19 120.6(3) ?
C17 C18 H18 119.7 ?
C19 C18 H18 119.7 ?
C20 C19 C18 118.8(3) ?
C20 C19 H19 120.6 ?
C18 C19 H19 120.6 ?
C19 C20 C15 122.7(3) ?
C19 C20 N12 118.5(3) ?
C15 C20 N12 118.7(3) ?
O11 N12 O12 126.5(4) ?
O11 N12 C20 117.5(2) ?
O12 N12 C20 115.9(4) ?
N1 C21 C22 116.0(2) ?
N1 C21 H21A 108.3 ?
C22 C21 H21A 108.3 ?
N1 C21 H21B 108.3 ?
C22 C21 H21B 108.3 ?
H21A C21 H21B 107.4 ?
C23 C22 C21 115.2(2) ?
C23 C22 H22A 108.5 ?
C21 C22 H22A 108.5 ?
C23 C22 H22B 108.5 ?
C21 C22 H22B 108.5 ?
H22A C22 H22B 107.5 ?
N21 C23 C22 110.7(2) ?
N21 C23 H23A 109.5 ?
C22 C23 H23A 109.5 ?
N21 C23 H23B 109.5 ?
C22 C23 H23B 109.5 ?
H23A C23 H23B 108.1 ?
C24 N21 C23 114.5(2) ?
C24 N21 Cu1 134.18(17) ?
C23 N21 Cu1 109.94(15) ?
N21 C24 C25 124.3(2) ?
N21 C24 H24 117.9 ?
C25 C24 H24 117.9 ?
C26 C25 C30 116.5(3) ?
C26 C25 C24 121.1(2) ?
C30 C25 C24 122.1(2) ?
C27 C26 C25 121.4(3) ?
C27 C26 H26 119.3 ?
C25 C26 H26 119.3 ?
C28 C27 C26 120.3(3) ?
C28 C27 H27 119.9 ?
C26 C27 H27 119.9 ?
C29 C28 C27 119.9(3) ?
C29 C28 H28 120.1 ?
C27 C28 H28 120.1 ?
C28 C29 C30 118.8(3) ?
C28 C29 H29 120.6 ?
C30 C29 H29 120.6 ?
C29 C30 C25 123.1(3) ?
C29 C30 N22 117.5(3) ?
C25 C30 N22 119.3(3) ?
O21 N22 O22 123.8(3) ?
O21 N22 C30 118.3(2) ?
O22 N22 C30 117.9(3) ?
N1 C31 C32 116.7(2) ?
N1 C31 H31A 108.1 ?
C32 C31 H31A 108.1 ?
N1 C31 H31B 108.1 ?
C32 C31 H31B 108.1 ?
H31A C31 H31B 107.3 ?
C31 C32 C33 115.7(2) ?
C31 C32 H32A 108.4 ?
C33 C32 H32A 108.4 ?
C31 C32 H32B 108.4 ?
C33 C32 H32B 108.4 ?
H32A C32 H32B 107.4 ?
N31 C33 C32 111.56(19) ?
N31 C33 H33A 109.3 ?
C32 C33 H33A 109.3 ?
N31 C33 H33B 109.3 ?
C32 C33 H33B 109.3 ?
H33A C33 H33B 108.0 ?
C34 N31 C33 115.83(19) ?
C34 N31 Cu1 131.49(16) ?
C33 N31 Cu1 112.16(13) ?
N31 C34 C35 121.1(2) ?
N31 C34 H34 119.4 ?
C35 C34 H34 119.4 ?
C36 C35 C40 116.3(2) ?
C36 C35 C34 120.6(2) ?
C40 C35 C34 123.1(2) ?
C37 C36 C35 121.9(2) ?
C37 C36 H36 119.1 ?
C35 C36 H36 119.1 ?
C38 C37 C36 119.6(2) ?
C38 C37 H37 120.2 ?
C36 C37 H37 120.2 ?
C37 C38 C39 120.4(2) ?
C37 C38 H38 119.8 ?
C39 C38 H38 119.8 ?
C38 C39 C40 119.3(2) ?
C38 C39 H39 120.3 ?
C40 C39 H39 120.3 ?
C39 C40 C35 122.3(2) ?
C39 C40 N32 117.6(2) ?
C35 C40 N32 120.0(2) ?
O31 N32 O32 124.1(2) ?
O31 N32 C40 118.3(2) ?
O32 N32 C40 117.6(2) ?
O3 Cl1 O1 110.3(3) ?
O3 Cl1 O2 111.2(3) ?
O1 Cl1 O2 108.70(17) ?
O3 Cl1 O4 108.5(3) ?
O1 Cl1 O4 107.4(2) ?
O2 Cl1 O4 110.6(2) ?
O3' Cl1' O4' 112.9(6) ?

loop_
_geom_bond_atom_site_label_1
_geom_bond_atom_site_label_2
_geom_bond_distance
_geom_bond_publ_flag
Cu1 N21 2.0124(19) y
Cu1 N11 2.0093(18) y
Cu1 N31 2.0326(17) y
Cu1 N1 2.1965(19) y
N1 C11 1.488(3) ?
N1 C21 1.487(3) ?
N1 C31 1.489(3) ?
C11 C12 1.516(4) ?
C11 H11A 0.9900 ?
C11 H11B 0.9900 ?
C12 C13 1.523(4) ?
C12 H12A 0.9900 ?
C12 H12B 0.9900 ?
C13 N11 1.483(3) ?
C13 H13A 0.9900 ?
C13 H13B 0.9900 ?
N11 C14 1.267(3) ?
C14 C15 1.474(3) ?
C14 H14 0.9500 ?
C15 C16 1.387(4) ?
C15 C20 1.400(3) ?
C16 C17 1.384(4) ?
C16 H16 0.9500 ?
C17 C18 1.380(5) ?
C17 H17 0.9500 ?
C18 C19 1.373(5) ?
C18 H18 0.9500 ?
C19 C20 1.371(4) ?
C19 H19 0.9500 ?
C20 N12 1.479(4) ?
N12 O11 1.205(4) ?
N12 O12 1.222(3) ?
C21 C22 1.521(4) ?
C21 H21A 0.9900 ?
C21 H21B 0.9900 ?
C22 C23 1.519(4) ?
C22 H22A 0.9900 ?
C22 H22B 0.9900 ?
C23 N21 1.479(3) ?
C23 H23A 0.9900 ?
C23 H23B 0.9900 ?
N21 C24 1.270(3) ?
C24 C25 1.472(4) ?
C24 H24 0.9500 ?
C25 C26 1.386(4) ?
C25 C30 1.398(3) ?
C26 C27 1.385(4) ?
C26 H26 0.9500 ?
C27 C28 1.383(4) ?
C27 H27 0.9500 ?
C28 C29 1.380(5) ?
C28 H28 0.9500 ?
C29 C30 1.376(4) ?
C29 H29 0.9500 ?
C30 N22 1.471(4) ?
N22 O21 1.219(4) ?
N22 O22 1.226(3) ?
C31 C32 1.513(4) ?
C31 H31A 0.9900 ?
C31 H31B 0.9900 ?
C32 C33 1.520(4) ?
C32 H32A 0.9900 ?
C32 H32B 0.9900 ?
C33 N31 1.473(3) ?
C33 H33A 0.9900 ?
C33 H33B 0.9900 ?
N31 C34 1.267(3) ?
C34 C35 1.476(3) ?
C34 H34 0.9500 ?
C35 C36 1.389(3) ?
C35 C40 1.401(3) ?
C36 C37 1.388(3) ?
C36 H36 0.9500 ?
C37 C38 1.374(4) ?
C37 H37 0.9500 ?
C38 C39 1.374(4) ?
C38 H38 0.9500 ?
C39 C40 1.377(3) ?
C39 H39 0.9500 ?
C40 N32 1.466(3) ?
N32 O31 1.215(3) ?
N32 O32 1.226(3) ?
Cl1 O3 1.394(4) ?
Cl1 O1 1.413(2) ?
Cl1 O2 1.420(2) ?
Cl1 O4 1.430(4) ?
Cl1' O3' 1.378(7) ?
Cl1' O4' 1.432(8) ?

loop_
_geom_torsion_atom_site_label_1
_geom_torsion_atom_site_label_2
_geom_torsion_atom_site_label_3
_geom_torsion_atom_site_label_4
_geom_torsion
N21 Cu1 N1 C11 -79.89(17)
N11 Cu1 N1 C11 42.27(18)
N31 Cu1 N1 C11 160.29(17)
N21 Cu1 N1 C21 40.08(17)
N11 Cu1 N1 C21 162.25(17)
N31 Cu1 N1 C21 -79.74(17)
N21 Cu1 N1 C31 160.29(16)
N11 Cu1 N1 C31 -77.55(16)
N31 Cu1 N1 C31 40.47(16)
C21 N1 C11 C12 -174.7(2)
C31 N1 C11 C12 67.7(3)
Cu1 N1 C11 C12 -52.6(3)
N1 C11 C12 C13 66.2(3)
C11 C12 C13 N11 -71.9(3)
C12 C13 N11 C14 -97.6(3)
C12 C13 N11 Cu1 67.3(2)
N21 Cu1 N11 C14 -149.4(2)
N31 Cu1 N11 C14 14.2(2)
N1 Cu1 N11 C14 112.3(2)
N21 Cu1 N11 C13 48.45(18)
N31 Cu1 N11 C13 -147.92(15)
N1 Cu1 N11 C13 -49.84(16)
C13 N11 C14 C15 -178.5(2)
Cu1 N11 C14 C15 20.0(3)
N11 C14 C15 C16 46.6(3)
N11 C14 C15 C20 -139.1(2)
C20 C15 C16 C17 1.0(4)
C14 C15 C16 C17 175.6(2)
C15 C16 C17 C18 -1.2(4)
C16 C17 C18 C19 0.4(5)
C17 C18 C19 C20 0.4(5)
C18 C19 C20 C15 -0.5(4)
C18 C19 C20 N12 175.3(3)
C16 C15 C20 C19 -0.2(4)
C14 C15 C20 C19 -174.6(2)
C16 C15 C20 N12 -176.0(2)
C14 C15 C20 N12 9.6(3)
C19 C20 N12 O11 -141.9(3)
C15 C20 N12 O11 34.1(3)
C19 C20 N12 O12 34.9(3)
C15 C20 N12 O12 -149.2(2)
C11 N1 C21 C22 72.1(3)
C31 N1 C21 C22 -170.0(2)
Cu1 N1 C21 C22 -49.0(3)
N1 C21 C22 C23 65.0(3)
C21 C22 C23 N21 -76.3(3)
C22 C23 N21 C24 -97.4(3)
C22 C23 N21 Cu1 71.1(2)
N11 Cu1 N21 C24 17.0(2)
N31 Cu1 N21 C24 -146.4(2)
N1 Cu1 N21 C24 115.3(2)
N11 Cu1 N21 C23 -148.42(14)
N31 Cu1 N21 C23 48.23(16)
N1 Cu1 N21 C23 -50.09(15)
C23 N21 C24 C25 177.6(2)
Cu1 N21 C24 C25 12.7(4)
N21 C24 C25 C26 47.6(4)
N21 C24 C25 C30 -138.0(3)
C30 C25 C26 C27 1.0(4)
C24 C25 C26 C27 175.6(3)
C25 C26 C27 C28 -1.3(5)
C26 C27 C28 C29 0.0(5)
C27 C28 C29 C30 1.6(5)
C28 C29 C30 C25 -2.0(5)
C28 C29 C30 N22 174.4(3)
C26 C25 C30 C29 0.7(4)
C24 C25 C30 C29 -173.9(3)
C26 C25 C30 N22 -175.6(2)
C24 C25 C30 N22 9.7(4)
C29 C30 N22 O21 -150.6(3)
C25 C30 N22 O21 26.0(4)
C29 C30 N22 O22 28.4(4)
C25 C30 N22 O22 -155.0(3)
C11 N1 C31 C32 -173.2(2)
C21 N1 C31 C32 69.5(3)
Cu1 N1 C31 C32 -52.7(3)
N1 C31 C32 C33 68.2(3)
C31 C32 C33 N31 -73.0(3)
C32 C33 N31 C34 -106.8(2)
C32 C33 N31 Cu1 65.9(2)
N21 Cu1 N31 C34 25.4(2)
N11 Cu1 N31 C34 -138.6(2)
N1 Cu1 N31 C34 123.5(2)
N21 Cu1 N31 C33 -145.80(14)
N11 Cu1 N31 C33 50.17(17)
N1 Cu1 N31 C33 -47.72(15)
C33 N31 C34 C35 177.0(2)
Cu1 N31 C34 C35 6.1(3)
N31 C34 C35 C36 46.8(3)
N31 C34 C35 C40 -132.7(2)
C40 C35 C36 C37 3.1(3)
C34 C35 C36 C37 -176.5(2)
C35 C36 C37 C38 0.4(4)
C36 C37 C38 C39 -3.3(4)
C37 C38 C39 C40 2.5(4)
C38 C39 C40 C35 1.2(4)
C38 C39 C40 N32 179.3(2)
C36 C35 C40 C39 -3.9(3)
C34 C35 C40 C39 175.7(2)
C36 C35 C40 N32 178.01(19)
C34 C35 C40 N32 -2.5(3)
C39 C40 N32 O31 -148.9(2)
C35 C40 N32 O31 29.3(3)
C39 C40 N32 O32 32.3(3)
C35 C40 N32 O32 -149.5(2)
